data_4029460
loop_
_publ_author_name
'Zhou, Lili'
'Yao, Yanmin'
'Xu, Wenbo'
'Liang, Guangxin'

_publ_section_title
;
 Total Syntheses of (+-)-Omphadiol and (+-)-Pyxidatol C through a
 Cis-Fused 5,7-Carbocyclic Common Intermediate.
;
_journal_issue 11
_journal_name_full 'The Journal of organic chemistry'
_journal_page_first 5345
_journal_page_last 5350
_journal_paper_doi 10.1021/jo5006125
_journal_volume 79
_journal_year 2014
_chemical_formula_sum 'C12 H19 N O4'
_chemical_formula_weight 241.28
_chemical_name_systematic
; 
 ? 
;
_space_group_IT_number 2
_symmetry_cell_setting triclinic
_symmetry_space_group_name_Hall '-P 1'
_symmetry_space_group_name_H-M 'P -1'
_atom_sites_solution_hydrogens geom
_atom_sites_solution_primary direct
_atom_sites_solution_secondary difmap
_audit_creation_method SHELXL-97
_cell_angle_alpha 77.91(5)
_cell_angle_beta 84.55(5)
_cell_angle_gamma 60.74(3)
_cell_formula_units_Z 6
_cell_length_a 11.119(8)
_cell_length_b 11.175(7)
_cell_length_c 18.547(15)
_cell_measurement_reflns_used 6240
_cell_measurement_temperature 113(2)
_cell_measurement_theta_max 27.3
_cell_measurement_theta_min 1.1
_cell_volume 1966(3)
_computing_cell_refinement CrystalClear
_computing_data_collection CrystalClear
_computing_data_reduction CrystalClear
_computing_molecular_graphics 'Bruker SHELXTL'
_computing_publication_material 'CrystalStructure 3.8'
_computing_structure_refinement 'SHELXL-97 (Sheldrick, 1997)'
_computing_structure_solution 'SHELXS-97 (Sheldrick, 1990)'
_diffrn_ambient_temperature 113(2)
_diffrn_detector_area_resol_mean 14.22
_diffrn_measured_fraction_theta_full 0.992
_diffrn_measured_fraction_theta_max 0.992
_diffrn_measurement_device_type 'Rigaku Saturn724 CCD'
_diffrn_measurement_method '\w and \f scans'
_diffrn_radiation_monochromator multilayer
_diffrn_radiation_source 'rotating anode'
_diffrn_radiation_type MoK\a
_diffrn_radiation_wavelength 0.71073
_diffrn_reflns_av_R_equivalents 0.1163
_diffrn_reflns_av_sigmaI/netI 0.1719
_diffrn_reflns_limit_h_max 13
_diffrn_reflns_limit_h_min -13
_diffrn_reflns_limit_k_max 13
_diffrn_reflns_limit_k_min -13
_diffrn_reflns_limit_l_max 22
_diffrn_reflns_limit_l_min -22
_diffrn_reflns_number 16489
_diffrn_reflns_theta_full 25.01
_diffrn_reflns_theta_max 25.01
_diffrn_reflns_theta_min 1.12
_diffrn_standards_decay_% 0
_diffrn_standards_interval_count 0
_diffrn_standards_interval_time 0
_diffrn_standards_number 0
_exptl_absorpt_coefficient_mu 0.091
_exptl_absorpt_correction_T_max 0.9909
_exptl_absorpt_correction_T_min 0.9784
_exptl_absorpt_correction_type multi-scan
_exptl_absorpt_process_details CrystalClear
_exptl_crystal_colour Colorless
_exptl_crystal_density_diffrn 1.223
_exptl_crystal_density_method 'not measured'
_exptl_crystal_description Prism
_exptl_crystal_F_000 780
_exptl_crystal_size_max 0.24
_exptl_crystal_size_mid 0.20
_exptl_crystal_size_min 0.10
_refine_diff_density_max 0.561
_refine_diff_density_min -0.326
_refine_diff_density_rms 0.086
_refine_ls_extinction_method none
_refine_ls_goodness_of_fit_ref 0.988
_refine_ls_hydrogen_treatment constr
_refine_ls_matrix_type full
_refine_ls_number_parameters 469
_refine_ls_number_reflns 6883
_refine_ls_number_restraints 0
_refine_ls_restrained_S_all 0.988
_refine_ls_R_factor_all 0.1793
_refine_ls_R_factor_gt 0.1133
_refine_ls_shift/su_max 0.001
_refine_ls_shift/su_mean 0.000
_refine_ls_structure_factor_coef Fsqd
_refine_ls_weighting_details 'calc w=1/[\s^2^(Fo^2^)+(0.1451P)^2^+0.0000P] where P=(Fo^2^+2Fc^2^)/3'
_refine_ls_weighting_scheme calc
_refine_ls_wR_factor_gt 0.2877
_refine_ls_wR_factor_ref 0.3432
_reflns_number_gt 2928
_reflns_number_total 6883
_reflns_threshold_expression >2sigma(I)
_cod_data_source_file jo5006125_si_001.cif
_cod_data_source_block shelx
_cod_depositor_comments
;
The following automatic conversions were performed:

'_symmetry_cell_setting' value 'Triclinic' changed to 'triclinic'
according to
/usr/data/users/saulius/crontab/automatic-downloads/rss-feeds/ACS/lib/dictionaries/cif_core.dic
dictionary named 'cif_core.dic' version 2.4.2 from 2011-04-26.

Automatic conversion script
Id: cif_fix_values 2281 2013-09-26 08:29:07Z andrius 

 Adding full bibliography for 4029460.cif.
;
_cod_original_cell_volume 1966(2)
_cod_original_sg_symbol_H-M P-1
_cod_database_code 4029460

loop_
_symmetry_equiv_pos_as_xyz
'x, y, z'
'-x, -y, -z'

loop_
_atom_site_label
_atom_site_type_symbol
_atom_site_fract_x
_atom_site_fract_y
_atom_site_fract_z
_atom_site_U_iso_or_equiv
_atom_site_adp_type
_atom_site_occupancy
_atom_site_symmetry_multiplicity
_atom_site_calc_flag
_atom_site_refinement_flags
O1 O 0.9653(5) 0.8076(4) 0.1952(2) 0.0620(12) Uani 1 1 d .
O2 O 0.6568(3) 1.1271(3) 0.19358(19) 0.0358(9) Uani 1 1 d .
H2 H 0.5902 1.2085 0.1898 0.054 Uiso 1 1 calc R
O3 O 0.3304(5) 1.1632(5) 0.0809(3) 0.0722(14) Uani 1 1 d .
O4 O 0.4476(4) 1.2757(4) 0.0758(2) 0.0583(12) Uani 1 1 d .
O5 O 0.2109(4) 0.4228(4) 0.1961(2) 0.0590(12) Uani 1 1 d .
O6 O 0.5259(3) 0.4142(3) 0.1999(2) 0.0352(8) Uani 1 1 d .
H6 H 0.6041 0.4047 0.1870 0.053 Uiso 1 1 calc R
O7 O 0.5440(5) 0.7661(4) 0.0907(3) 0.0660(13) Uani 1 1 d .
O8 O 0.6402(4) 0.5468(4) 0.0811(2) 0.0552(11) Uani 1 1 d .
O9 O 0.8280(4) 0.5663(4) 0.1974(2) 0.0584(12) Uani 1 1 d .
O10 O 0.8166(3) 0.2557(3) 0.2008(2) 0.0390(9) Uani 1 1 d .
H10 H 0.8033 0.1899 0.1961 0.059 Uiso 1 1 calc R
O11 O 0.9252(5) 0.0895(4) 0.0768(3) 0.0650(13) Uani 1 1 d .
O12 O 1.1456(5) -0.0394(4) 0.1081(3) 0.0776(15) Uani 1 1 d .
N1 N 0.4377(5) 1.1652(5) 0.0910(3) 0.0522(13) Uani 1 1 d .
N2 N 0.5401(6) 0.6561(5) 0.0962(3) 0.0521(13) Uani 1 1 d .
N3 N 1.0352(6) 0.0715(5) 0.1032(3) 0.0565(14) Uani 1 1 d .
C1 C 0.7686(6) 0.8705(6) 0.3068(3) 0.0536(16) Uani 1 1 d .
H1A H 0.8439 0.7746 0.3237 0.064 Uiso 1 1 calc R
H1B H 0.8044 0.9360 0.3071 0.064 Uiso 1 1 calc R
C2 C 0.7262(6) 0.8844(5) 0.2265(3) 0.0511(16) Uani 1 1 d .
H2A H 0.6944 0.8144 0.2274 0.061 Uiso 1 1 calc R
C3 C 0.8485(8) 0.8511(5) 0.1730(4) 0.0571(18) Uani 1 1 d .
C4 C 0.8140(7) 0.8688(6) 0.0923(3) 0.0574(17) Uani 1 1 d .
H4A H 0.8018 0.7894 0.0863 0.069 Uiso 1 1 calc R
H4B H 0.8924 0.8663 0.0612 0.069 Uiso 1 1 calc R
C5 C 0.6829(6) 1.0058(5) 0.0651(3) 0.0516(16) Uani 1 1 d .
H5A H 0.6544 1.0023 0.0169 0.062 Uiso 1 1 calc R
H5B H 0.7034 1.0844 0.0575 0.062 Uiso 1 1 calc R
C6 C 0.5637(6) 1.0325(5) 0.1198(3) 0.0510(16) Uani 1 1 d .
H6A H 0.5416 0.9547 0.1239 0.061 Uiso 1 1 calc R
C7 C 0.6056(6) 1.0295(5) 0.1981(3) 0.0434(14) Uani 1 1 d .
C8 C 0.4825(6) 1.0662(6) 0.2529(3) 0.0480(15) Uani 1 1 d .
H8A H 0.4102 1.1638 0.2362 0.058 Uiso 1 1 calc R
H8B H 0.4421 1.0045 0.2528 0.058 Uiso 1 1 calc R
C9 C 0.5275(6) 1.0494(6) 0.3307(3) 0.0532(16) Uani 1 1 d .
H9A H 0.4475 1.0684 0.3639 0.064 Uiso 1 1 calc R
H9B H 0.5565 1.1199 0.3317 0.064 Uiso 1 1 calc R
C10 C 0.6481(6) 0.9015(6) 0.3608(3) 0.0499(15) Uani 1 1 d .
C11 C 0.6006(8) 0.7903(7) 0.3741(4) 0.074(2) Uani 1 1 d .
H11A H 0.5560 0.7965 0.3293 0.111 Uiso 1 1 calc R
H11B H 0.5349 0.8063 0.4148 0.111 Uiso 1 1 calc R
H11C H 0.6806 0.6972 0.3866 0.111 Uiso 1 1 calc R
C12 C 0.6953(7) 0.9063(7) 0.4348(4) 0.0629(18) Uani 1 1 d .
H12A H 0.7749 0.8161 0.4537 0.094 Uiso 1 1 calc R
H12B H 0.6199 0.9259 0.4703 0.094 Uiso 1 1 calc R
H12C H 0.7214 0.9801 0.4277 0.094 Uiso 1 1 calc R
C13 C 0.3037(6) 0.4850(6) 0.3097(3) 0.0478(15) Uani 1 1 d .
H13A H 0.2113 0.4967 0.3247 0.057 Uiso 1 1 calc R
H13B H 0.3671 0.3842 0.3113 0.057 Uiso 1 1 calc R
C14 C 0.2956(6) 0.5659(6) 0.2295(3) 0.0502(15) Uani 1 1 d .
H14 H 0.2280 0.6664 0.2292 0.060 Uiso 1 1 calc R
C15 C 0.2420(6) 0.5163(6) 0.1746(3) 0.0488(15) Uani 1 1 d .
C16 C 0.2296(6) 0.5894(6) 0.0960(3) 0.0518(15) Uani 1 1 d .
H16A H 0.1499 0.6848 0.0909 0.062 Uiso 1 1 calc R
H16B H 0.2119 0.5385 0.0643 0.062 Uiso 1 1 calc R
C17 C 0.3635(6) 0.5991(6) 0.0690(3) 0.0480(15) Uani 1 1 d .
H17A H 0.4383 0.5056 0.0626 0.058 Uiso 1 1 calc R
H17B H 0.3452 0.6628 0.0206 0.058 Uiso 1 1 calc R
C18 C 0.4092(6) 0.6520(5) 0.1238(3) 0.0462(15) Uani 1 1 d .
H18 H 0.3357 0.7491 0.1270 0.055 Uiso 1 1 calc R
C19 C 0.4323(6) 0.5583(5) 0.2018(3) 0.0421(14) Uani 1 1 d .
C20 C 0.4879(7) 0.6075(6) 0.2578(3) 0.0508(15) Uani 1 1 d .
H20A H 0.5812 0.5931 0.2427 0.061 Uiso 1 1 calc R
H20B H 0.4269 0.7086 0.2565 0.061 Uiso 1 1 calc R
C21 C 0.4947(7) 0.5282(6) 0.3361(3) 0.0563(17) Uani 1 1 d .
H21A H 0.5254 0.5664 0.3697 0.068 Uiso 1 1 calc R
H21B H 0.5646 0.4290 0.3384 0.068 Uiso 1 1 calc R
C22 C 0.3542(6) 0.5361(6) 0.3644(3) 0.0449(14) Uani 1 1 d .
C23 C 0.2521(7) 0.6869(7) 0.3742(4) 0.068(2) Uani 1 1 d .
H23A H 0.2447 0.7517 0.3281 0.102 Uiso 1 1 calc R
H23B H 0.2853 0.7099 0.4136 0.102 Uiso 1 1 calc R
H23C H 0.1613 0.6948 0.3873 0.102 Uiso 1 1 calc R
C24 C 0.3832(7) 0.4361(7) 0.4409(4) 0.0673(19) Uani 1 1 d .
H24A H 0.2979 0.4358 0.4597 0.101 Uiso 1 1 calc R
H24B H 0.4170 0.4683 0.4756 0.101 Uiso 1 1 calc R
H24C H 0.4529 0.3413 0.4354 0.101 Uiso 1 1 calc R
C25 C 0.9154(7) 0.3377(6) 0.3126(3) 0.0550(16) Uani 1 1 d .
H25A H 0.8151 0.3704 0.3112 0.066 Uiso 1 1 calc R
H25B H 0.9287 0.4098 0.3283 0.066 Uiso 1 1 calc R
C26 C 0.9760(6) 0.3176(6) 0.2349(3) 0.0474(15) Uani 1 1 d .
H26 H 1.0767 0.2865 0.2380 0.057 Uiso 1 1 calc R
C27 C 0.9105(6) 0.4563(6) 0.1783(3) 0.0500(15) Uani 1 1 d .
C28 C 0.9575(7) 0.4476(6) 0.0992(3) 0.0530(16) Uani 1 1 d .
H28A H 1.0504 0.4398 0.0943 0.064 Uiso 1 1 calc R
H28B H 0.8938 0.5347 0.0664 0.064 Uiso 1 1 calc R
C29 C 0.9624(6) 0.3220(5) 0.0747(3) 0.0450(14) Uani 1 1 d .
H29A H 0.8672 0.3421 0.0664 0.054 Uiso 1 1 calc R
H29B H 1.0119 0.3090 0.0273 0.054 Uiso 1 1 calc R
C30 C 1.0334(6) 0.1886(6) 0.1308(4) 0.0529(16) Uani 1 1 d .
H30 H 1.1310 0.1669 0.1365 0.063 Uiso 1 1 calc R
C31 C 0.9623(6) 0.2054(6) 0.2075(3) 0.0451(14) Uani 1 1 d .
C32 C 1.0292(6) 0.0647(5) 0.2637(3) 0.0497(15) Uani 1 1 d .
H32A H 1.0114 -0.0043 0.2476 0.060 Uiso 1 1 calc R
H32B H 1.1302 0.0276 0.2651 0.060 Uiso 1 1 calc R
C33 C 0.9706(7) 0.0853(5) 0.3405(3) 0.0545(16) Uani 1 1 d .
H33A H 1.0171 -0.0050 0.3751 0.065 Uiso 1 1 calc R
H33B H 0.8713 0.1135 0.3395 0.065 Uiso 1 1 calc R
C34 C 0.9875(7) 0.1965(6) 0.3699(3) 0.0512(15) Uani 1 1 d .
C35 C 1.1400(7) 0.1500(7) 0.3817(4) 0.070(2) Uani 1 1 d .
H35A H 1.1790 0.0669 0.4208 0.105 Uiso 1 1 calc R
H35B H 1.1480 0.2254 0.3960 0.105 Uiso 1 1 calc R
H35C H 1.1903 0.1280 0.3358 0.105 Uiso 1 1 calc R
C36 C 0.9096(7) 0.2205(7) 0.4436(3) 0.0630(18) Uani 1 1 d .
H36A H 0.8126 0.2487 0.4360 0.094 Uiso 1 1 calc R
H36B H 0.9157 0.2942 0.4612 0.094 Uiso 1 1 calc R
H36C H 0.9512 0.1339 0.4803 0.094 Uiso 1 1 calc R

loop_
_atom_site_aniso_label
_atom_site_aniso_U_11
_atom_site_aniso_U_22
_atom_site_aniso_U_33
_atom_site_aniso_U_23
_atom_site_aniso_U_13
_atom_site_aniso_U_12
O1 0.053(3) 0.055(3) 0.070(3) -0.013(2) 0.000(2) -0.020(2)
O2 0.034(2) 0.0247(16) 0.054(2) -0.0132(16) 0.0006(17) -0.0161(15)
O3 0.052(3) 0.076(3) 0.103(4) -0.024(3) 0.005(3) -0.040(3)
O4 0.063(3) 0.041(2) 0.078(3) -0.015(2) -0.004(2) -0.028(2)
O5 0.061(3) 0.060(3) 0.072(3) -0.017(2) 0.003(2) -0.039(2)
O6 0.0272(19) 0.0281(17) 0.051(2) -0.0111(15) 0.0003(17) -0.0125(14)
O7 0.083(3) 0.048(2) 0.088(3) -0.019(2) 0.003(3) -0.046(2)
O8 0.053(3) 0.045(2) 0.070(3) -0.0187(19) 0.007(2) -0.023(2)
O9 0.068(3) 0.039(2) 0.077(3) -0.015(2) -0.001(2) -0.031(2)
O10 0.038(2) 0.0272(17) 0.059(2) -0.0130(16) 0.0027(17) -0.0194(15)
O11 0.063(3) 0.050(2) 0.090(4) -0.024(2) -0.001(3) -0.029(2)
O12 0.066(3) 0.044(3) 0.108(4) -0.026(2) 0.010(3) -0.012(2)
N1 0.045(3) 0.058(3) 0.062(3) -0.017(2) 0.004(2) -0.029(3)
N2 0.073(4) 0.051(3) 0.055(3) -0.011(2) -0.004(3) -0.045(3)
N3 0.066(4) 0.029(3) 0.069(4) -0.013(2) 0.015(3) -0.019(3)
C1 0.049(4) 0.032(3) 0.064(4) -0.003(3) -0.003(3) -0.009(3)
C2 0.056(4) 0.034(3) 0.063(4) -0.020(3) 0.009(3) -0.018(3)
C3 0.069(5) 0.022(3) 0.079(5) -0.007(3) 0.002(4) -0.023(3)
C4 0.074(5) 0.037(3) 0.059(4) -0.018(3) 0.000(3) -0.021(3)
C5 0.060(4) 0.038(3) 0.070(4) -0.024(3) 0.013(3) -0.030(3)
C6 0.056(4) 0.027(3) 0.078(4) -0.021(3) 0.000(3) -0.022(3)
C7 0.050(4) 0.034(3) 0.060(4) -0.012(2) -0.003(3) -0.030(3)
C8 0.055(4) 0.044(3) 0.057(4) -0.018(3) 0.010(3) -0.031(3)
C9 0.046(4) 0.064(4) 0.052(4) -0.017(3) 0.004(3) -0.028(3)
C10 0.062(4) 0.051(3) 0.049(4) -0.013(3) 0.009(3) -0.037(3)
C11 0.101(6) 0.079(5) 0.066(5) 0.001(3) -0.005(4) -0.067(4)
C12 0.067(5) 0.055(4) 0.065(4) -0.019(3) -0.001(3) -0.025(3)
C13 0.037(3) 0.065(4) 0.050(4) -0.019(3) 0.008(3) -0.029(3)
C14 0.047(4) 0.032(3) 0.066(4) -0.008(3) -0.011(3) -0.013(3)
C15 0.035(3) 0.043(3) 0.065(4) -0.014(3) 0.006(3) -0.016(3)
C16 0.049(4) 0.056(4) 0.053(4) -0.006(3) -0.002(3) -0.029(3)
C17 0.040(3) 0.039(3) 0.059(4) -0.009(3) -0.006(3) -0.014(3)
C18 0.041(3) 0.032(3) 0.065(4) -0.012(3) 0.000(3) -0.016(2)
C19 0.047(4) 0.033(3) 0.049(3) -0.012(2) 0.004(3) -0.020(3)
C20 0.065(4) 0.042(3) 0.056(4) -0.015(3) 0.000(3) -0.032(3)
C21 0.075(5) 0.055(4) 0.060(4) -0.020(3) 0.001(3) -0.043(3)
C22 0.047(4) 0.046(3) 0.048(3) -0.017(3) 0.006(3) -0.025(3)
C23 0.074(5) 0.070(4) 0.058(4) -0.024(3) 0.006(4) -0.030(4)
C24 0.070(5) 0.078(5) 0.068(5) -0.019(4) -0.002(4) -0.044(4)
C25 0.065(4) 0.040(3) 0.075(5) -0.017(3) -0.009(3) -0.033(3)
C26 0.046(4) 0.046(3) 0.057(4) -0.007(3) 0.005(3) -0.029(3)
C27 0.054(4) 0.042(3) 0.070(4) -0.013(3) 0.000(3) -0.035(3)
C28 0.075(5) 0.055(3) 0.049(4) -0.019(3) 0.012(3) -0.045(3)
C29 0.045(3) 0.035(3) 0.058(4) -0.010(2) 0.005(3) -0.022(3)
C30 0.045(4) 0.040(3) 0.084(5) -0.021(3) 0.011(3) -0.026(3)
C31 0.044(4) 0.050(3) 0.053(4) -0.013(3) 0.007(3) -0.031(3)
C32 0.050(4) 0.037(3) 0.054(4) -0.003(3) -0.007(3) -0.016(3)
C33 0.051(4) 0.030(3) 0.068(4) -0.003(3) -0.009(3) -0.009(3)
C34 0.059(4) 0.046(3) 0.049(4) -0.004(3) -0.010(3) -0.026(3)
C35 0.060(5) 0.083(5) 0.064(5) -0.017(4) -0.010(3) -0.029(4)
C36 0.072(5) 0.074(4) 0.051(4) -0.008(3) -0.002(3) -0.043(4)

loop_
_atom_type_symbol
_atom_type_description
_atom_type_scat_dispersion_real
_atom_type_scat_dispersion_imag
_atom_type_scat_source
C C 0.0033 0.0016 'International Tables Vol C Tables 4.2.6.8 and 6.1.1.4'
H H 0.0000 0.0000 'International Tables Vol C Tables 4.2.6.8 and 6.1.1.4'
N N 0.0061 0.0033 'International Tables Vol C Tables 4.2.6.8 and 6.1.1.4'
O O 0.0106 0.0060 'International Tables Vol C Tables 4.2.6.8 and 6.1.1.4'

loop_
_geom_angle_atom_site_label_1
_geom_angle_atom_site_label_2
_geom_angle_atom_site_label_3
_geom_angle
C7 O2 H2 109.5
C19 O6 H6 109.5
C31 O10 H10 109.5
O3 N1 O4 122.7(5)
O3 N1 C6 119.9(5)
O4 N1 C6 117.4(5)
O7 N2 O8 123.0(5)
O7 N2 C18 118.7(5)
O8 N2 C18 118.3(4)
O12 N3 O11 123.6(5)
O12 N3 C30 117.3(6)
O11 N3 C30 119.1(4)
C10 C1 C2 112.5(5)
C10 C1 H1A 109.1
C2 C1 H1A 109.1
C10 C1 H1B 109.1
C2 C1 H1B 109.1
H1A C1 H1B 107.8
C7 C2 C3 110.2(5)
C7 C2 C1 111.7(4)
C3 C2 C1 112.1(5)
C7 C2 H2A 107.5
C3 C2 H2A 107.5
C1 C2 H2A 107.5
O1 C3 C4 123.2(6)
O1 C3 C2 121.4(6)
C4 C3 C2 115.3(6)
C3 C4 C5 112.9(5)
C3 C4 H4A 109.0
C5 C4 H4A 109.0
C3 C4 H4B 109.0
C5 C4 H4B 109.0
H4A C4 H4B 107.8
C4 C5 C6 112.1(5)
C4 C5 H5A 109.2
C6 C5 H5A 109.2
C4 C5 H5B 109.2
C6 C5 H5B 109.2
H5A C5 H5B 107.9
N1 C6 C5 110.6(5)
N1 C6 C7 112.3(4)
C5 C6 C7 111.6(5)
N1 C6 H6A 107.4
C5 C6 H6A 107.4
C7 C6 H6A 107.4
O2 C7 C2 106.3(5)
O2 C7 C6 109.6(4)
C2 C7 C6 108.7(4)
O2 C7 C8 109.3(4)
C2 C7 C8 110.8(5)
C6 C7 C8 112.1(5)
C9 C8 C7 111.7(5)
C9 C8 H8A 109.3
C7 C8 H8A 109.3
C9 C8 H8B 109.3
C7 C8 H8B 109.3
H8A C8 H8B 107.9
C8 C9 C10 113.7(5)
C8 C9 H9A 108.8
C10 C9 H9A 108.8
C8 C9 H9B 108.8
C10 C9 H9B 108.8
H9A C9 H9B 107.7
C1 C10 C12 108.0(5)
C1 C10 C11 113.0(5)
C12 C10 C11 108.5(5)
C1 C10 C9 108.3(5)
C12 C10 C9 107.7(5)
C11 C10 C9 111.2(6)
C10 C11 H11A 109.5
C10 C11 H11B 109.5
H11A C11 H11B 109.5
C10 C11 H11C 109.5
H11A C11 H11C 109.5
H11B C11 H11C 109.5
C10 C12 H12A 109.5
C10 C12 H12B 109.5
H12A C12 H12B 109.5
C10 C12 H12C 109.5
H12A C12 H12C 109.5
H12B C12 H12C 109.5
C22 C13 C14 112.1(5)
C22 C13 H13A 109.2
C14 C13 H13A 109.2
C22 C13 H13B 109.2
C14 C13 H13B 109.2
H13A C13 H13B 107.9
C19 C14 C15 109.0(5)
C19 C14 C13 113.5(5)
C15 C14 C13 112.1(5)
C19 C14 H14 107.3
C15 C14 H14 107.3
C13 C14 H14 107.3
O5 C15 C16 123.7(6)
O5 C15 C14 120.5(6)
C16 C15 C14 115.8(5)
C15 C16 C17 112.0(5)
C15 C16 H16A 109.2
C17 C16 H16A 109.2
C15 C16 H16B 109.2
C17 C16 H16B 109.2
H16A C16 H16B 107.9
C18 C17 C16 111.0(5)
C18 C17 H17A 109.4
C16 C17 H17A 109.4
C18 C17 H17B 109.4
C16 C17 H17B 109.4
H17A C17 H17B 108.0
C17 C18 N2 108.9(5)
C17 C18 C19 111.0(5)
N2 C18 C19 110.8(4)
C17 C18 H18 108.7
N2 C18 H18 108.7
C19 C18 H18 108.7
O6 C19 C14 106.3(4)
O6 C19 C18 111.8(4)
C14 C19 C18 108.9(5)
O6 C19 C20 109.2(4)
C14 C19 C20 109.2(5)
C18 C19 C20 111.3(4)
C21 C20 C19 111.9(5)
C21 C20 H20A 109.2
C19 C20 H20A 109.2
C21 C20 H20B 109.2
C19 C20 H20B 109.2
H20A C20 H20B 107.9
C20 C21 C22 113.8(5)
C20 C21 H21A 108.8
C22 C21 H21A 108.8
C20 C21 H21B 108.8
C22 C21 H21B 108.8
H21A C21 H21B 107.7
C13 C22 C23 113.4(5)
C13 C22 C24 109.7(5)
C23 C22 C24 109.2(5)
C13 C22 C21 108.2(5)
C23 C22 C21 109.0(5)
C24 C22 C21 107.1(5)
C22 C23 H23A 109.5
C22 C23 H23B 109.5
H23A C23 H23B 109.5
C22 C23 H23C 109.5
H23A C23 H23C 109.5
H23B C23 H23C 109.5
C22 C24 H24A 109.5
C22 C24 H24B 109.5
H24A C24 H24B 109.5
C22 C24 H24C 109.5
H24A C24 H24C 109.5
H24B C24 H24C 109.5
C26 C25 C34 110.7(5)
C26 C25 H25A 109.5
C34 C25 H25A 109.5
C26 C25 H25B 109.5
C34 C25 H25B 109.5
H25A C25 H25B 108.1
C31 C26 C25 112.6(4)
C31 C26 C27 110.0(5)
C25 C26 C27 111.6(5)
C31 C26 H26 107.5
C25 C26 H26 107.5
C27 C26 H26 107.5
O9 C27 C28 122.6(6)
O9 C27 C26 121.2(6)
C28 C27 C26 116.1(5)
C27 C28 C29 112.2(4)
C27 C28 H28A 109.2
C29 C28 H28A 109.2
C27 C28 H28B 109.2
C29 C28 H28B 109.2
H28A C28 H28B 107.9
C30 C29 C28 112.4(5)
C30 C29 H29A 109.1
C28 C29 H29A 109.1
C30 C29 H29B 109.1
C28 C29 H29B 109.1
H29A C29 H29B 107.9
N3 C30 C29 109.5(5)
N3 C30 C31 111.4(4)
C29 C30 C31 111.1(5)
N3 C30 H30 108.3
C29 C30 H30 108.3
C31 C30 H30 108.3
O10 C31 C26 106.1(4)
O10 C31 C32 110.2(4)
C26 C31 C32 110.5(5)
O10 C31 C30 110.8(5)
C26 C31 C30 108.2(4)
C32 C31 C30 111.0(5)
C33 C32 C31 110.7(5)
C33 C32 H32A 109.5
C31 C32 H32A 109.5
C33 C32 H32B 109.5
C31 C32 H32B 109.5
H32A C32 H32B 108.1
C32 C33 C34 113.8(5)
C32 C33 H33A 108.8
C34 C33 H33A 108.8
C32 C33 H33B 108.8
C34 C33 H33B 108.8
H33A C33 H33B 107.7
C35 C34 C36 109.8(5)
C35 C34 C33 111.3(5)
C36 C34 C33 109.0(5)
C35 C34 C25 111.9(5)
C36 C34 C25 107.5(5)
C33 C34 C25 107.3(5)
C34 C35 H35A 109.5
C34 C35 H35B 109.5
H35A C35 H35B 109.5
C34 C35 H35C 109.5
H35A C35 H35C 109.5
H35B C35 H35C 109.5
C34 C36 H36A 109.5
C34 C36 H36B 109.5
H36A C36 H36B 109.5
C34 C36 H36C 109.5
H36A C36 H36C 109.5
H36B C36 H36C 109.5

loop_
_geom_bond_atom_site_label_1
_geom_bond_atom_site_label_2
_geom_bond_distance
O1 C3 1.221(8)
O2 C7 1.442(6)
O2 H2 0.8400
O3 N1 1.236(6)
O4 N1 1.265(6)
O5 C15 1.234(7)
O6 C19 1.433(6)
O6 H6 0.8400
O7 N2 1.233(5)
O8 N2 1.251(6)
O9 C27 1.224(7)
O10 C31 1.440(7)
O10 H10 0.8400
O11 N3 1.268(7)
O12 N3 1.241(6)
N1 C6 1.492(7)
N2 C18 1.516(7)
N3 C30 1.493(7)
C1 C10 1.535(8)
C1 C2 1.559(8)
C1 H1A 0.9900
C1 H1B 0.9900
C2 C7 1.535(8)
C2 C3 1.541(9)
C2 H2A 1.0000
C3 C4 1.530(9)
C4 C5 1.535(8)
C4 H4A 0.9900
C4 H4B 0.9900
C5 C6 1.537(8)
C5 H5A 0.9900
C5 H5B 0.9900
C6 C7 1.556(8)
C6 H6A 1.0000
C7 C8 1.561(8)
C8 C9 1.517(8)
C8 H8A 0.9900
C8 H8B 0.9900
C9 C10 1.559(8)
C9 H9A 0.9900
C9 H9B 0.9900
C10 C12 1.536(8)
C10 C11 1.540(8)
C11 H11A 0.9800
C11 H11B 0.9800
C11 H11C 0.9800
C12 H12A 0.9800
C12 H12B 0.9800
C12 H12C 0.9800
C13 C22 1.527(8)
C13 C14 1.556(8)
C13 H13A 0.9900
C13 H13B 0.9900
C14 C19 1.525(8)
C14 C15 1.541(8)
C14 H14 1.0000
C15 C16 1.497(8)
C16 C17 1.572(8)
C16 H16A 0.9900
C16 H16B 0.9900
C17 C18 1.511(8)
C17 H17A 0.9900
C17 H17B 0.9900
C18 C19 1.559(8)
C18 H18 1.0000
C19 C20 1.566(8)
C20 C21 1.523(8)
C20 H20A 0.9900
C20 H20B 0.9900
C21 C22 1.565(8)
C21 H21A 0.9900
C21 H21B 0.9900
C22 C23 1.543(8)
C22 C24 1.562(8)
C23 H23A 0.9800
C23 H23B 0.9800
C23 H23C 0.9800
C24 H24A 0.9800
C24 H24B 0.9800
C24 H24C 0.9800
C25 C26 1.544(8)
C25 C34 1.577(8)
C25 H25A 0.9900
C25 H25B 0.9900
C26 C31 1.524(8)
C26 C27 1.547(8)
C26 H26 1.0000
C27 C28 1.515(8)
C28 C29 1.539(7)
C28 H28A 0.9900
C28 H28B 0.9900
C29 C30 1.512(8)
C29 H29A 0.9900
C29 H29B 0.9900
C30 C31 1.560(8)
C30 H30 1.0000
C31 C32 1.559(8)
C32 C33 1.523(8)
C32 H32A 0.9900
C32 H32B 0.9900
C33 C34 1.552(8)
C33 H33A 0.9900
C33 H33B 0.9900
C34 C35 1.534(9)
C34 C36 1.546(8)
C35 H35A 0.9800
C35 H35B 0.9800
C35 H35C 0.9800
C36 H36A 0.9800
C36 H36B 0.9800
C36 H36C 0.9800

loop_
_geom_torsion_atom_site_label_1
_geom_torsion_atom_site_label_2
_geom_torsion_atom_site_label_3
_geom_torsion_atom_site_label_4
_geom_torsion
C10 C1 C2 C7 56.5(7)
C10 C1 C2 C3 -179.2(4)
C7 C2 C3 O1 131.0(6)
C1 C2 C3 O1 5.9(7)
C7 C2 C3 C4 -52.3(6)
C1 C2 C3 C4 -177.3(4)
O1 C3 C4 C5 -137.3(6)
C2 C3 C4 C5 46.0(7)
C3 C4 C5 C6 -46.5(7)
O3 N1 C6 C5 120.6(6)
O4 N1 C6 C5 -57.3(6)
O3 N1 C6 C7 -114.0(6)
O4 N1 C6 C7 68.1(7)
C4 C5 C6 N1 -179.1(5)
C4 C5 C6 C7 55.1(6)
C3 C2 C7 O2 -59.9(6)
C1 C2 C7 O2 65.4(6)
C3 C2 C7 C6 58.0(6)
C1 C2 C7 C6 -176.7(5)
C3 C2 C7 C8 -178.4(5)
C1 C2 C7 C8 -53.2(7)
N1 C6 C7 O2 -70.1(6)
C5 C6 C7 O2 54.7(5)
N1 C6 C7 C2 174.1(5)
C5 C6 C7 C2 -61.0(6)
N1 C6 C7 C8 51.4(6)
C5 C6 C7 C8 176.2(4)
O2 C7 C8 C9 -63.8(6)
C2 C7 C8 C9 52.9(6)
C6 C7 C8 C9 174.5(4)
C7 C8 C9 C10 -55.3(7)
C2 C1 C10 C12 -171.7(5)
C2 C1 C10 C11 68.2(7)
C2 C1 C10 C9 -55.4(6)
C8 C9 C10 C1 55.8(7)
C8 C9 C10 C12 172.3(5)
C8 C9 C10 C11 -68.9(7)
C22 C13 C14 C19 57.1(6)
C22 C13 C14 C15 -178.9(5)
C19 C14 C15 O5 126.6(6)
C13 C14 C15 O5 0.1(8)
C19 C14 C15 C16 -54.1(6)
C13 C14 C15 C16 179.5(4)
O5 C15 C16 C17 -132.5(6)
C14 C15 C16 C17 48.2(7)
C15 C16 C17 C18 -48.5(6)
C16 C17 C18 N2 178.7(4)
C16 C17 C18 C19 56.4(6)
O7 N2 C18 C17 126.6(5)
O8 N2 C18 C17 -54.5(6)
O7 N2 C18 C19 -111.0(5)
O8 N2 C18 C19 67.9(6)
C15 C14 C19 O6 -61.9(6)
C13 C14 C19 O6 63.8(6)
C15 C14 C19 C18 58.8(6)
C13 C14 C19 C18 -175.6(4)
C15 C14 C19 C20 -179.6(4)
C13 C14 C19 C20 -53.9(6)
C17 C18 C19 O6 54.3(6)
N2 C18 C19 O6 -66.9(6)
C17 C18 C19 C14 -62.9(6)
N2 C18 C19 C14 175.9(4)
C17 C18 C19 C20 176.7(5)
N2 C18 C19 C20 55.6(6)
O6 C19 C20 C21 -62.9(6)
C14 C19 C20 C21 52.9(6)
C18 C19 C20 C21 173.1(5)
C19 C20 C21 C22 -55.5(6)
C14 C13 C22 C23 66.8(6)
C14 C13 C22 C24 -170.8(5)
C14 C13 C22 C21 -54.3(6)
C20 C21 C22 C13 55.2(6)
C20 C21 C22 C23 -68.5(6)
C20 C21 C22 C24 173.4(5)
C34 C25 C26 C31 57.9(7)
C34 C25 C26 C27 -177.8(5)
C31 C26 C27 O9 130.1(6)
C25 C26 C27 O9 4.4(8)
C31 C26 C27 C28 -51.5(7)
C25 C26 C27 C28 -177.3(5)
O9 C27 C28 C29 -136.9(6)
C26 C27 C28 C29 44.8(7)
C27 C28 C29 C30 -46.9(7)
O12 N3 C30 C29 133.5(5)
O11 N3 C30 C29 -47.0(7)
O12 N3 C30 C31 -103.2(6)
O11 N3 C30 C31 76.3(7)
C28 C29 C30 N3 -179.7(5)
C28 C29 C30 C31 56.9(6)
C25 C26 C31 O10 64.0(6)
C27 C26 C31 O10 -61.1(5)
C25 C26 C31 C32 -55.4(6)
C27 C26 C31 C32 179.5(5)
C25 C26 C31 C30 -177.0(5)
C27 C26 C31 C30 57.8(6)
N3 C30 C31 O10 -69.1(6)
C29 C30 C31 O10 53.3(6)
N3 C30 C31 C26 175.0(5)
C29 C30 C31 C26 -62.6(6)
N3 C30 C31 C32 53.7(7)
C29 C30 C31 C32 176.0(5)
O10 C31 C32 C33 -63.3(6)
C26 C31 C32 C33 53.6(7)
C30 C31 C32 C33 173.6(5)
C31 C32 C33 C34 -56.8(7)
C32 C33 C34 C35 -65.4(7)
C32 C33 C34 C36 173.4(5)
C32 C33 C34 C25 57.3(6)
C26 C25 C34 C35 66.3(6)
C26 C25 C34 C36 -173.2(5)
C26 C25 C34 C33 -56.1(6)
